data_7020040
loop_
_publ_author_name
'Williams, Edward R.'
'Morris, Samuel A.'
'Weller, Mark T.'

_publ_section_title
;
 Copper(ii) fluorophosphates.
;
_journal_issue 35
_journal_name_full 'Dalton transactions (Cambridge, England : 2003)'
_journal_page_first 10845
_journal_page_last 10853
_journal_paper_doi 10.1039/c2dt31131c
_journal_volume 41
_journal_year 2012
_chemical_formula_sum 'Cu3 F4 K2 O12 P4'
_chemical_formula_weight 660.70
_space_group_IT_number 14
_symmetry_cell_setting monoclinic
_symmetry_space_group_name_Hall '-P 2yn'
_symmetry_space_group_name_H-M 'P 1 21/n 1'
_atom_sites_solution_primary direct
_atom_sites_solution_secondary difmap
_audit_creation_method SHELXL-97
_audit_update_record
;
2012-05-09 # Formatted by publCIF
;
_cell_angle_alpha 90.00
_cell_angle_beta 105.211(3)
_cell_angle_gamma 90.00
_cell_formula_units_Z 2
_cell_length_a 11.2834(4)
_cell_length_b 5.1073(2)
_cell_length_c 11.4099(5)
_cell_measurement_reflns_used 4795
_cell_measurement_temperature 120(2)
_cell_measurement_theta_max 27.48
_cell_measurement_theta_min 2.91
_cell_volume 634.49(4)
_computing_cell_refinement 'DENZO (Otwinowski & Minor, 1997) & COLLECT (Hooft, R.W.W., 1998)'
_computing_data_collection 'COLLECT (Hooft, R.W.W., 1998)'
_computing_data_reduction 'DENZO (Otwinowski & Minor, 1997) & COLLECT (Hooft, R.W.W., 1998)'
_computing_structure_refinement 'SHELXL-97 (Sheldrick, 2008)'
_diffrn_ambient_temperature 120(2)
_diffrn_detector_area_resol_mean '4096x4096pixels / 62x62mm'
_diffrn_measured_fraction_theta_full 0.977
_diffrn_measured_fraction_theta_max 0.977
_diffrn_measurement_device_type 'Bruker-Nonius APEX II CCD camera on \k-goniostat'
_diffrn_measurement_method '\f & \w scans'
_diffrn_radiation_monochromator '10cm confocal mirrors'
_diffrn_radiation_source 'Bruker-Nonius FR591 rotating anode'
_diffrn_radiation_type MoK\a
_diffrn_radiation_wavelength 0.71073
_diffrn_reflns_av_R_equivalents 0.0757
_diffrn_reflns_av_sigmaI/netI 0.0634
_diffrn_reflns_limit_h_max 14
_diffrn_reflns_limit_h_min -13
_diffrn_reflns_limit_k_max 6
_diffrn_reflns_limit_k_min -6
_diffrn_reflns_limit_l_max 14
_diffrn_reflns_limit_l_min -12
_diffrn_reflns_number 6861
_diffrn_reflns_theta_full 27.66
_diffrn_reflns_theta_max 27.66
_diffrn_reflns_theta_min 2.96
_exptl_absorpt_coefficient_mu 6.265
_exptl_absorpt_correction_T_max 0.7447
_exptl_absorpt_correction_T_min 0.5731
_exptl_absorpt_correction_type multi-scan
_exptl_absorpt_process_details 'SADABS 2007/2 (Sheldrick, G.M., 2007)'
_exptl_crystal_colour blue
_exptl_crystal_density_diffrn 3.458
_exptl_crystal_density_method 'not measured'
_exptl_crystal_description plate
_exptl_crystal_F_000 317
_exptl_crystal_size_max 0.20
_exptl_crystal_size_mid 0.10
_exptl_crystal_size_min 0.10
_refine_diff_density_max 0.950
_refine_diff_density_min -1.049
_refine_diff_density_rms 0.238
_refine_ls_extinction_method none
_refine_ls_goodness_of_fit_ref 0.966
_refine_ls_matrix_type full
_refine_ls_number_parameters 115
_refine_ls_number_reflns 1448
_refine_ls_number_restraints 0
_refine_ls_restrained_S_all 0.966
_refine_ls_R_factor_all 0.0857
_refine_ls_R_factor_gt 0.0546
_refine_ls_shift/su_max 0.000
_refine_ls_shift/su_mean 0.000
_refine_ls_structure_factor_coef Fsqd
_refine_ls_weighting_details 'calc w=1/[\s^2^(Fo^2^)+(0.0082P)^2^+19.1185P] where P=(Fo^2^+2Fc^2^)/3'
_refine_ls_weighting_scheme calc
_refine_ls_wR_factor_gt 0.1043
_refine_ls_wR_factor_ref 0.1183
_reflns_number_gt 1057
_reflns_number_total 1448
_reflns_threshold_expression >2\s(I)
_cod_data_source_file c2dt31131c.txt
_cod_data_source_block K2Cu3(PO3F)4_II
_cod_original_sg_symbol_H-M P2(1)/n
_cod_database_code 7020040

loop_
_symmetry_equiv_pos_as_xyz
'x, y, z'
'-x+1/2, y+1/2, -z+1/2'
'-x, -y, -z'
'x-1/2, -y-1/2, z-1/2'

loop_
_atom_site_label
_atom_site_type_symbol
_atom_site_fract_x
_atom_site_fract_y
_atom_site_fract_z
_atom_site_U_iso_or_equiv
_atom_site_adp_type
_atom_site_occupancy
_atom_site_symmetry_multiplicity
_atom_site_calc_flag
_atom_site_refinement_flags
F1 F 0.2761(4) 0.4436(10) 0.1743(4) 0.0148(10) Uani 1 1 d .
O2 O 0.0691(4) 0.4491(12) 0.2037(4) 0.0111(11) Uani 1 1 d .
F3 F 0.4952(4) 0.3598(9) -0.1007(4) 0.0109(9) Uani 1 1 d .
O4 O 0.2812(5) 0.4464(12) -0.1278(5) 0.0127(12) Uani 1 1 d .
O5 O 0.3719(5) 0.4045(10) -0.3111(5) 0.0100(11) Uani 1 1 d .
O6 O 0.4219(4) 0.7969(11) -0.1717(5) 0.0099(11) Uani 1 1 d .
O7 O 0.1062(5) 0.3155(11) 0.0034(5) 0.0115(11) Uani 1 1 d .
O8 O 0.1409(5) 0.7848(11) 0.0697(5) 0.0103(11) Uani 1 1 d .
Cu1 Cu 0.0000 0.0000 0.0000 0.0091(3) Uani 1 2 d S
Cu2 Cu 0.60817(8) -0.0131(2) 0.32533(8) 0.0103(2) Uani 1 1 d .
K3 K 0.33875(14) 0.0255(4) 0.02821(14) 0.0119(4) Uani 1 1 d .
P4 P 0.13827(16) 0.5032(4) 0.11089(16) 0.0073(4) Uani 1 1 d .
P5 P 0.38430(16) 0.5157(4) -0.18524(16) 0.0082(4) Uani 1 1 d .

loop_
_atom_site_aniso_label
_atom_site_aniso_U_11
_atom_site_aniso_U_22
_atom_site_aniso_U_33
_atom_site_aniso_U_23
_atom_site_aniso_U_13
_atom_site_aniso_U_12
F1 0.010(2) 0.017(3) 0.017(2) 0.0023(19) 0.0030(17) -0.0010(18)
O2 0.008(2) 0.020(3) 0.007(2) -0.001(2) 0.0034(18) 0.000(2)
F3 0.008(2) 0.012(2) 0.010(2) -0.0026(17) -0.0009(16) 0.0034(17)
O4 0.010(2) 0.016(3) 0.011(2) 0.002(2) 0.003(2) 0.001(2)
O5 0.011(3) 0.006(3) 0.013(3) -0.002(2) 0.003(2) 0.001(2)
O6 0.009(2) 0.008(3) 0.014(3) -0.005(2) 0.004(2) -0.001(2)
O7 0.009(2) 0.012(3) 0.013(3) -0.003(2) 0.002(2) 0.001(2)
O8 0.012(2) 0.004(3) 0.015(3) -0.003(2) 0.004(2) -0.003(2)
Cu1 0.0070(6) 0.0067(7) 0.0129(6) 0.0012(5) 0.0015(4) 0.0005(5)
Cu2 0.0072(4) 0.0120(5) 0.0122(4) 0.0012(4) 0.0033(3) -0.0002(4)
K3 0.0110(7) 0.0112(9) 0.0143(7) 0.0030(7) 0.0048(6) 0.0021(7)
P4 0.0065(8) 0.0074(10) 0.0081(8) 0.0003(8) 0.0019(6) 0.0002(8)
P5 0.0074(8) 0.0082(10) 0.0087(8) 0.0024(8) 0.0016(6) 0.0009(7)

loop_
_atom_type_symbol
_atom_type_description
_atom_type_scat_dispersion_real
_atom_type_scat_dispersion_imag
_atom_type_scat_source
O O 0.0106 0.0060 'International Tables Vol C Tables 4.2.6.8 and 6.1.1.4'
H H 0.0000 0.0000 'International Tables Vol C Tables 4.2.6.8 and 6.1.1.4'
F F 0.0171 0.0103 'International Tables Vol C Tables 4.2.6.8 and 6.1.1.4'
P P 0.1023 0.0942 'International Tables Vol C Tables 4.2.6.8 and 6.1.1.4'
K K 0.2009 0.2494 'International Tables Vol C Tables 4.2.6.8 and 6.1.1.4'
Cu Cu 0.3201 1.2651 'International Tables Vol C Tables 4.2.6.8 and 6.1.1.4'

loop_
_geom_angle_atom_site_label_1
_geom_angle_atom_site_label_2
_geom_angle_atom_site_label_3
_geom_angle
_geom_angle_site_symmetry_1
_geom_angle_site_symmetry_3
P4 F1 K3 103.9(2) . .
P4 O2 Cu2 124.3(3) . 2
P4 O2 K3 126.4(3) . 2
Cu2 O2 K3 103.12(19) 2 2
P5 F3 K3 158.7(3) . 3_655
P5 F3 K3 96.26(19) . .
K3 F3 K3 83.60(13) 3_655 .
P5 O4 Cu2 132.7(3) . 4_565
P5 O4 K3 112.5(3) . .
Cu2 O4 K3 111.7(2) 4_565 .
P5 O4 K3 87.8(2) . 1_565
Cu2 O4 K3 91.8(2) 4_565 1_565
K3 O4 K3 110.94(17) . 1_565
P5 O5 Cu2 117.5(3) . 3_655
P5 O5 K3 124.0(3) . 2_554
Cu2 O5 K3 102.5(2) 3_655 2_554
P5 O6 Cu2 117.2(3) . 3_665
P5 O6 K3 123.6(3) . 3_665
Cu2 O6 K3 103.7(2) 3_665 3_665
P5 O6 K3 108.9(3) . 1_565
Cu2 O6 K3 116.2(2) 3_665 1_565
K3 O6 K3 82.94(14) 3_665 1_565
P4 O7 Cu1 122.5(3) . .
P4 O7 Cu2 112.6(3) . 4_565
Cu1 O7 Cu2 119.1(2) . 4_565
P4 O7 K3 102.8(2) . .
Cu1 O7 K3 96.3(2) . .
Cu2 O7 K3 95.24(18) 4_565 .
P4 O8 Cu1 126.1(3) . 1_565
P4 O8 K3 124.9(3) . 1_565
Cu1 O8 K3 107.4(2) 1_565 1_565
O8 Cu1 O8 180.0(3) 3_565 1_545
O8 Cu1 O7 88.5(2) 3_565 .
O8 Cu1 O7 91.5(2) 1_545 .
O8 Cu1 O7 91.5(2) 3_565 3
O8 Cu1 O7 88.5(2) 1_545 3
O7 Cu1 O7 180.0 . 3
O8 Cu1 K3 136.71(16) 3_565 .
O8 Cu1 K3 43.29(16) 1_545 .
O7 Cu1 K3 51.64(15) . .
O7 Cu1 K3 128.36(15) 3 .
O8 Cu1 K3 43.29(16) 3_565 3
O8 Cu1 K3 136.71(16) 1_545 3
O7 Cu1 K3 128.36(15) . 3
O7 Cu1 K3 51.64(15) 3 3
K3 Cu1 K3 180.00(7) . 3
O4 Cu2 O2 172.2(2) 4_666 2_545
O4 Cu2 O5 94.1(2) 4_666 3_655
O2 Cu2 O5 91.1(2) 2_545 3_655
O4 Cu2 O6 94.1(2) 4_666 3_665
O2 Cu2 O6 88.6(2) 2_545 3_665
O5 Cu2 O6 117.8(2) 3_655 3_665
O4 Cu2 O7 85.4(2) 4_666 4_666
O2 Cu2 O7 86.9(2) 2_545 4_666
O5 Cu2 O7 122.5(2) 3_655 4_666
O6 Cu2 O7 119.5(2) 3_665 4_666
O4 Cu2 K3 41.15(17) 4_666 4_666
O2 Cu2 K3 131.29(17) 2_545 4_666
O5 Cu2 K3 127.48(15) 3_655 4_666
O6 Cu2 K3 95.73(15) 3_665 4_666
O7 Cu2 K3 49.21(13) 4_666 4_666
O4 Cu2 K3 137.34(16) 4_666 .
O2 Cu2 K3 47.92(15) 2_545 .
O5 Cu2 K3 93.30(15) 3_655 .
O6 Cu2 K3 46.19(14) 3_665 .
O7 Cu2 K3 124.29(14) 4_666 .
K3 Cu2 K3 136.67(3) 4_666 .
O4 Cu2 K3 59.39(18) 4_666 4_656
O2 Cu2 K3 121.26(17) 2_545 4_656
O5 Cu2 K3 47.70(15) 3_655 4_656
O6 Cu2 K3 143.01(15) 3_665 4_656
O7 Cu2 K3 85.99(14) 4_666 4_656
K3 Cu2 K3 80.90(3) 4_666 4_656
K3 Cu2 K3 140.98(3) . 4_656
F3 K3 O8 98.87(16) 3_655 1_545
F3 K3 O4 142.65(15) 3_655 .
O8 K3 O4 113.77(16) 1_545 .
F3 K3 F1 127.91(14) 3_655 .
O8 K3 F1 84.09(15) 1_545 .
O4 K3 F1 75.28(15) . .
F3 K3 O6 65.61(15) 3_655 3_665
O8 K3 O6 137.02(16) 1_545 3_665
O4 K3 O6 98.43(16) . 3_665
F1 K3 O6 77.16(14) . 3_665
F3 K3 O6 66.97(14) 3_655 1_545
O8 K3 O6 113.85(16) 1_545 1_545
O4 K3 O6 82.96(16) . 1_545
F1 K3 O6 156.25(16) . 1_545
O6 K3 O6 97.06(14) 3_665 1_545
F3 K3 O7 157.27(16) 3_655 .
O8 K3 O7 59.42(16) 1_545 .
O4 K3 O7 59.71(15) . .
F1 K3 O7 49.07(13) . .
O6 K3 O7 124.45(16) 3_665 .
O6 K3 O7 125.60(15) 1_545 .
F3 K3 O2 64.06(14) 3_655 2_545
O8 K3 O2 80.93(15) 1_545 2_545
O4 K3 O2 136.26(17) . 2_545
F1 K3 O2 65.20(14) . 2_545
O6 K3 O2 56.10(15) 3_665 2_545
O6 K3 O2 130.49(15) 1_545 2_545
O7 K3 O2 103.00(15) . 2_545
F3 K3 O5 115.97(15) 3_655 2_544
O8 K3 O5 62.64(15) 1_545 2_544
O4 K3 O5 68.15(15) . 2_544
F1 K3 O5 111.35(14) . 2_544
O6 K3 O5 160.29(15) 3_665 2_544
O6 K3 O5 67.81(14) 1_545 2_544
O7 K3 O5 62.36(15) . 2_544
O2 K3 O5 143.42(15) 2_545 2_544
F3 K3 F3 96.40(13) 3_655 .
O8 K3 F3 159.65(15) 1_545 .
O4 K3 F3 47.90(13) . .
F1 K3 F3 97.03(13) . .
O6 K3 F3 62.25(13) 3_665 .
O6 K3 F3 60.64(14) 1_545 .
O7 K3 F3 106.30(15) . .
O2 K3 F3 118.07(13) 2_545 .
O5 K3 F3 98.49(13) 2_544 .
F3 K3 O4 63.29(13) 3_655 1_545
O8 K3 O4 69.20(15) 1_545 1_545
O4 K3 O4 110.94(17) . 1_545
F1 K3 O4 152.94(13) . 1_545
O6 K3 O4 125.65(14) 3_665 1_545
O6 K3 O4 46.09(14) 1_545 1_545
O7 K3 O4 109.87(14) . 1_545
O2 K3 O4 112.77(15) 2_545 1_545
O5 K3 O4 52.74(14) 2_544 1_545
F3 K3 O4 106.48(13) . 1_545
F3 K3 P4 147.68(11) 3_655 .
O8 K3 P4 70.03(12) 1_545 .
O4 K3 P4 65.47(12) . .
F1 K3 P4 24.82(9) . .
O6 K3 P4 101.21(12) 3_665 .
O6 K3 P4 145.34(12) 1_545 .
O7 K3 P4 24.26(11) . .
O2 K3 P4 83.95(11) 2_545 .
O5 K3 P4 86.59(11) 2_544 .
F3 K3 P4 103.06(10) . .
O4 K3 P4 132.21(10) 1_545 .
O2 P4 O8 116.8(3) . .
O2 P4 O7 113.3(3) . .
O8 P4 O7 111.6(3) . .
O2 P4 F1 106.1(3) . .
O8 P4 F1 103.3(3) . .
O7 P4 F1 104.3(3) . .
O2 P4 K3 122.5(2) . .
O8 P4 K3 119.7(2) . .
O7 P4 K3 53.0(2) . .
F1 P4 K3 51.31(18) . .
O2 P4 K3 140.0(2) . 1_565
O8 P4 K3 35.9(2) . 1_565
O7 P4 K3 106.0(2) . 1_565
F1 P4 K3 70.41(19) . 1_565
K3 P4 K3 87.40(5) . 1_565
O6 P5 O5 114.3(3) . .
O6 P5 O4 114.1(3) . .
O5 P5 O4 115.5(3) . .
O6 P5 F3 105.3(3) . .
O5 P5 F3 104.5(3) . .
O4 P5 F3 101.1(3) . .
O6 P5 K3 133.0(2) . .
O5 P5 K3 112.6(2) . .
O4 P5 K3 44.7(2) . .
F3 P5 K3 58.04(17) . .
O6 P5 K3 48.6(2) . 1_565
O5 P5 K3 153.5(2) . 1_565
O4 P5 K3 68.0(2) . 1_565
F3 P5 K3 100.25(17) . 1_565
K3 P5 K3 88.57(5) . 1_565

loop_
_geom_bond_atom_site_label_1
_geom_bond_atom_site_label_2
_geom_bond_distance
_geom_bond_site_symmetry_2
F1 P4 1.564(4) .
F1 K3 2.908(5) .
O2 P4 1.497(5) .
O2 Cu2 1.949(5) 2
O2 K3 2.987(5) 2
F3 P5 1.580(4) .
F3 K3 2.693(5) 3_655
F3 K3 3.092(5) .
O4 P5 1.520(5) .
O4 Cu2 1.915(5) 4_565
O4 K3 2.758(6) .
O4 K3 3.425(6) 1_565
O5 P5 1.516(5) .
O5 Cu2 2.023(5) 3_655
O5 K3 3.013(5) 2_554
O6 P5 1.494(6) .
O6 Cu2 2.023(5) 3_665
O6 K3 2.912(5) 3_665
O6 K3 2.928(5) 1_565
O7 P4 1.523(6) .
O7 Cu1 2.002(6) .
O7 Cu2 2.274(5) 4_565
O7 K3 2.961(5) .
O8 P4 1.516(6) .
O8 Cu1 1.925(5) 1_565
O8 K3 2.697(5) 1_565
Cu1 O8 1.925(5) 3_565
Cu1 O8 1.925(5) 1_545
Cu1 O7 2.002(6) 3
Cu1 K3 3.7529(15) .
Cu1 K3 3.7529(15) 3
Cu2 O4 1.915(5) 4_666
Cu2 O2 1.949(5) 2_545
Cu2 O5 2.023(5) 3_655
Cu2 O6 2.023(5) 3_665
Cu2 O7 2.274(5) 4_666
Cu2 K3 3.8948(19) 4_666
Cu2 K3 3.9198(18) .
Cu2 K3 3.977(2) 4_656
K3 F3 2.693(5) 3_655
K3 O8 2.697(5) 1_545
K3 O6 2.912(5) 3_665
K3 O6 2.928(5) 1_545
K3 O2 2.987(5) 2_545
K3 O5 3.013(5) 2_544
K3 O4 3.425(6) 1_545
K3 P4 3.617(3) .
P4 K3 3.774(3) 1_565
P5 K3 3.692(3) 1_565
